data_7016241
loop_
_publ_author_name
'Nomura, Kotohiro'
'Fukuda, Hiroya'
'Katao, Shohei'
'Fujiki, Michiya'
'Kim, Hyun Joon'
'Kim, Dong-Hyun'
'Zhang, Shu'

_publ_section_title
;
 Effect of ligand substituents in olefin polymerisation by
 half-sandwich titanium complexes containing monoanionic
 iminoimidazolidide ligands-MAO catalyst systems.
;
_journal_issue 31
_journal_name_full 'Dalton transactions (Cambridge, England : 2003)'
_journal_page_first 7842
_journal_page_last 7849
_journal_paper_doi 10.1039/c1dt10467e
_journal_volume 40
_journal_year 2011
_chemical_formula_moiety 'C20 H31 Cl2 N3 Ti '
_chemical_formula_sum 'C20 H31 Cl2 N3 Ti'
_chemical_formula_weight 432.29
_space_group_IT_number 19
_symmetry_cell_setting orthorhombic
_symmetry_Int_Tables_number 19
_symmetry_space_group_name_Hall 'P 2ac 2ab'
_symmetry_space_group_name_H-M 'P 21 21 21'
_cell_angle_alpha 90.0000
_cell_angle_beta 90.0000
_cell_angle_gamma 90.0000
_cell_formula_units_Z 4
_cell_length_a 9.0816(3)
_cell_length_b 12.7130(5)
_cell_length_c 18.7394(7)
_cell_measurement_reflns_used 16967
_cell_measurement_temperature 123.1
_cell_measurement_theta_max 27.4
_cell_measurement_theta_min 3.1
_cell_volume 2163.55(14)
_computing_cell_refinement PROCESS-AUTO
_computing_data_collection PROCESS-AUTO
_computing_data_reduction CrystalStructure
_computing_publication_material 'CrystalStructure 3.8'
_computing_structure_refinement SHELXL
_computing_structure_solution SIR92
_diffrn_ambient_temperature 123.1
_diffrn_detector_area_resol_mean 10.00
_diffrn_measured_fraction_theta_full 0.996
_diffrn_measured_fraction_theta_max 0.996
_diffrn_measurement_device_type 'Rigaku RAXIS-RAPID'
_diffrn_measurement_method \w
_diffrn_radiation_type 'Mo K\a'
_diffrn_radiation_wavelength 0.71075
_diffrn_reflns_av_R_equivalents 0.040
_diffrn_reflns_limit_h_max 11
_diffrn_reflns_limit_h_min -11
_diffrn_reflns_limit_k_max 16
_diffrn_reflns_limit_k_min -16
_diffrn_reflns_limit_l_max 24
_diffrn_reflns_limit_l_min -24
_diffrn_reflns_number 21288
_diffrn_reflns_theta_full 27.48
_diffrn_reflns_theta_max 27.48
_exptl_absorpt_coefficient_mu 0.651
_exptl_absorpt_correction_T_max 0.889
_exptl_absorpt_correction_T_min 0.693
_exptl_absorpt_correction_type multi-scan
_exptl_absorpt_process_details
;
Higashi, T. (1995). Program for Absorption Correction.
Rigaku Corporation, Tokyo, Japan.
;
_exptl_crystal_colour yellow
_exptl_crystal_density_diffrn 1.327
_exptl_crystal_density_method 'not measured'
_exptl_crystal_description block
_exptl_crystal_F_000 912.00
_exptl_crystal_size_max 0.32
_exptl_crystal_size_mid 0.20
_exptl_crystal_size_min 0.18
_refine_diff_density_max 0.24
_refine_diff_density_min -0.42
_refine_ls_abs_structure_details 'Flack, H. D. (1983), Acta Cryst. A39, 876-881. 2141 Friedel Pairs'
_refine_ls_abs_structure_Flack 0.01(2)
_refine_ls_extinction_method none
_refine_ls_goodness_of_fit_ref 1.072
_refine_ls_hydrogen_treatment refall
_refine_ls_number_parameters 237
_refine_ls_number_reflns 4941
_refine_ls_R_factor_gt 0.0352
_refine_ls_shift/su_max 0.0010
_refine_ls_structure_factor_coef Fsqd
_refine_ls_weighting_details 'w = 1/[\s^2^(Fo^2^)+(0.0348P)^2^+1.0996P] where P=(Fo^2^+2Fc^2^)/3'
_refine_ls_weighting_scheme calc
_refine_ls_wR_factor_ref 0.0854
_reflns_number_gt 4746
_reflns_number_total 4941
_reflns_threshold_expression F^2^>2.0\s(F^2^)
_cod_data_source_file c1dt10467e.txt
_cod_data_source_block '_Cp-25Cy2NHC'
_cod_original_cell_volume 2163.54(13)
_cod_original_formula_sum 'C20 H31 Cl2 N3 Ti '
_cod_database_code 7016241

loop_
_symmetry_equiv_pos_site_id
_symmetry_equiv_pos_as_xyz
1 +X,+Y,+Z
2 1/2+X,1/2-Y,-Z
3 -X,1/2+Y,1/2-Z
4 1/2-X,-Y,1/2+Z

loop_
_atom_site_label
_atom_site_type_symbol
_atom_site_fract_x
_atom_site_fract_y
_atom_site_fract_z
_atom_site_U_iso_or_equiv
_atom_site_adp_type
_atom_site_occupancy
_atom_site_symmetry_multiplicity
_atom_site_calc_flag
_atom_site_refinement_flags
_atom_site_disorder_assembly
_atom_site_disorder_group
Ti(1) Ti 0.02906(4) 0.13329(3) 0.65777(2) 0.02446(10) Uani 1.00 1 d . . .
Cl(1) Cl -0.09192(6) 0.28576(5) 0.62537(4) 0.03686(14) Uani 1.00 1 d . . .
Cl(2) Cl -0.11695(6) -0.00230(5) 0.61501(3) 0.03421(14) Uani 1.00 1 d . . .
N(1) N 0.18247(18) 0.13264(15) 0.59995(9) 0.0242(3) Uani 1.00 1 d . . .
N(2) N 0.3724(2) 0.04788(14) 0.53619(11) 0.0265(4) Uani 1.00 1 d . . .
N(3) N 0.4294(2) 0.19438(14) 0.59483(11) 0.0274(4) Uani 1.00 1 d . . .
C(1) C -0.0330(4) 0.0699(4) 0.77412(17) 0.0872(16) Uani 1.00 1 d . . .
C(2) C 0.1114(4) 0.0353(2) 0.75703(16) 0.0548(8) Uani 1.00 1 d . . .
C(3) C 0.1977(3) 0.1240(2) 0.75266(15) 0.0496(7) Uani 1.00 1 d . . .
C(4) C 0.1134(5) 0.2102(2) 0.76329(17) 0.0673(11) Uani 1.00 1 d . . .
C(5) C -0.0271(5) 0.1804(4) 0.77759(18) 0.0876(15) Uani 1.00 1 d . . .
C(6) C 0.3211(2) 0.12635(18) 0.57821(11) 0.0241(4) Uani 1.00 1 d . . .
C(7) C 0.5331(2) 0.05600(18) 0.52943(15) 0.0338(5) Uani 1.00 1 d . . .
C(8) C 0.5627(2) 0.16968(18) 0.55268(15) 0.0334(5) Uani 1.00 1 d . . .
C(9) C 0.2897(2) -0.04944(16) 0.52497(12) 0.0236(4) Uani 1.00 1 d . . .
C(10) C 0.3209(2) -0.13061(19) 0.58293(12) 0.0293(4) Uani 1.00 1 d . . .
C(11) C 0.2292(2) -0.23017(18) 0.57034(12) 0.0314(5) Uani 1.00 1 d . . .
C(12) C 0.2541(2) -0.27420(17) 0.49599(13) 0.0304(4) Uani 1.00 1 d . . .
C(13) C 0.2231(2) -0.19205(18) 0.43927(13) 0.0319(5) Uani 1.00 1 d . . .
C(14) C 0.3179(2) -0.09360(18) 0.45045(12) 0.0280(4) Uani 1.00 1 d . . .
C(15) C 0.4015(2) 0.29920(16) 0.62453(12) 0.0249(4) Uani 1.00 1 d . . .
C(16) C 0.4969(2) 0.32094(18) 0.68968(12) 0.0299(4) Uani 1.00 1 d . . .
C(17) C 0.4546(2) 0.42728(18) 0.72290(13) 0.0325(5) Uani 1.00 1 d . . .
C(18) C 0.4649(2) 0.51540(18) 0.66819(13) 0.0349(5) Uani 1.00 1 d . . .
C(19) C 0.3754(3) 0.49148(18) 0.60173(14) 0.0357(5) Uani 1.00 1 d . . .
C(20) C 0.4188(2) 0.38582(17) 0.56928(13) 0.0305(4) Uani 1.00 1 d . . .
H(1) H -0.1230 0.0243 0.7831 0.112 Uiso 1.00 1 c R . .
H(2) H 0.1285 -0.0426 0.7531 0.030 Uiso 1.00 1 c R . .
H(3) H 0.3095 0.1267 0.7398 0.030 Uiso 1.00 1 c R . .
H(4) H 0.1680 0.2878 0.7555 0.030 Uiso 1.00 1 c R . .
H(5) H -0.1150 0.2327 0.7887 0.100 Uiso 1.00 1 c R . .
H(6) H 0.5651 0.0439 0.4796 0.040 Uiso 1.00 1 c R . .
H(7) H 0.5836 0.0052 0.5611 0.040 Uiso 1.00 1 c R . .
H(8) H 0.6528 0.1747 0.5822 0.040 Uiso 1.00 1 c R . .
H(9) H 0.5723 0.2170 0.5110 0.040 Uiso 1.00 1 c R . .
H(10) H 0.1827 -0.0314 0.5279 0.028 Uiso 1.00 1 c R . .
H(11) H 0.2966 -0.1006 0.6302 0.035 Uiso 1.00 1 c R . .
H(12) H 0.4269 -0.1488 0.5827 0.035 Uiso 1.00 1 c R . .
H(13) H 0.2562 -0.2840 0.6062 0.038 Uiso 1.00 1 c R . .
H(14) H 0.1235 -0.2135 0.5765 0.038 Uiso 1.00 1 c R . .
H(15) H 0.3573 -0.2984 0.4916 0.036 Uiso 1.00 1 c R . .
H(16) H 0.1889 -0.3356 0.4885 0.036 Uiso 1.00 1 c R . .
H(17) H 0.1177 -0.1723 0.4409 0.038 Uiso 1.00 1 c R . .
H(18) H 0.2437 -0.2221 0.3916 0.038 Uiso 1.00 1 c R . .
H(19) H 0.4234 -0.1118 0.4452 0.034 Uiso 1.00 1 c R . .
H(20) H 0.2930 -0.0400 0.4140 0.034 Uiso 1.00 1 c R . .
H(21) H 0.2967 0.3004 0.6408 0.030 Uiso 1.00 1 c R . .
H(22) H 0.6019 0.3221 0.6755 0.036 Uiso 1.00 1 c R . .
H(23) H 0.4832 0.2642 0.7253 0.036 Uiso 1.00 1 c R . .
H(24) H 0.3528 0.4234 0.7416 0.039 Uiso 1.00 1 c R . .
H(25) H 0.5212 0.4427 0.7634 0.039 Uiso 1.00 1 c R . .
H(26) H 0.4289 0.5816 0.6898 0.042 Uiso 1.00 1 c R . .
H(27) H 0.5693 0.5258 0.6547 0.042 Uiso 1.00 1 c R . .
H(28) H 0.3912 0.5478 0.5661 0.043 Uiso 1.00 1 c R . .
H(29) H 0.2695 0.4904 0.6141 0.043 Uiso 1.00 1 c R . .
H(30) H 0.3554 0.3706 0.5275 0.037 Uiso 1.00 1 c R . .
H(31) H 0.5222 0.3887 0.5528 0.037 Uiso 1.00 1 c R . .

loop_
_atom_site_aniso_label
_atom_site_aniso_U_11
_atom_site_aniso_U_22
_atom_site_aniso_U_33
_atom_site_aniso_U_12
_atom_site_aniso_U_13
_atom_site_aniso_U_23
Ti(1) 0.01435(16) 0.03095(19) 0.02809(19) -0.00162(16) 0.00203(15) -0.00526(16)
Cl(1) 0.0228(2) 0.0317(2) 0.0561(3) 0.0041(2) 0.0013(2) -0.0074(2)
Cl(2) 0.0251(2) 0.0339(2) 0.0437(3) -0.0089(2) -0.0021(2) -0.0038(2)
N(1) 0.0162(7) 0.0274(8) 0.0291(9) -0.0006(7) 0.0021(7) -0.0051(8)
N(2) 0.0144(8) 0.0223(8) 0.0427(10) -0.0003(6) 0.0051(7) -0.0066(7)
N(3) 0.0152(8) 0.0246(8) 0.0425(10) -0.0018(6) 0.0055(7) -0.0081(8)
C(1) 0.064(2) 0.171(4) 0.0266(14) -0.069(3) 0.0020(16) 0.022(2)
C(2) 0.088(2) 0.0455(15) 0.0308(13) -0.0088(17) -0.0044(16) 0.0076(11)
C(3) 0.0391(13) 0.073(2) 0.0364(13) -0.0126(15) -0.0139(12) 0.0154(14)
C(4) 0.110(3) 0.0555(19) 0.0366(15) -0.010(2) -0.024(2) -0.0090(13)
C(5) 0.090(3) 0.144(4) 0.0287(15) 0.049(3) 0.0133(19) -0.016(2)
C(6) 0.0172(9) 0.0256(10) 0.0295(10) 0.0007(8) 0.0005(8) -0.0018(8)
C(7) 0.0174(10) 0.0285(11) 0.0553(15) -0.0026(9) 0.0100(11) -0.0123(10)
C(8) 0.0141(10) 0.0301(11) 0.0560(15) -0.0017(8) 0.0061(10) -0.0088(10)
C(9) 0.0197(9) 0.0222(10) 0.0290(11) -0.0019(8) 0.0024(8) -0.0020(8)
C(10) 0.0294(11) 0.0321(11) 0.0264(10) -0.0008(10) -0.0002(9) -0.0010(9)
C(11) 0.0338(12) 0.0280(11) 0.0326(11) 0.0007(10) 0.0062(10) 0.0029(9)
C(12) 0.0314(11) 0.0225(10) 0.0372(11) -0.0018(9) 0.0039(10) -0.0028(9)
C(13) 0.0342(12) 0.0318(11) 0.0296(11) -0.0042(10) 0.0009(10) -0.0034(9)
C(14) 0.0279(10) 0.0287(11) 0.0276(11) -0.0030(9) 0.0038(9) -0.0014(8)
C(15) 0.0161(9) 0.0233(10) 0.0353(11) 0.0009(7) 0.0017(9) -0.0053(8)
C(16) 0.0258(11) 0.0321(11) 0.0318(11) -0.0003(8) -0.0025(9) 0.0008(9)
C(17) 0.0280(12) 0.0351(12) 0.0343(11) -0.0022(10) -0.0010(10) -0.0056(9)
C(18) 0.0330(11) 0.0291(11) 0.0425(12) -0.0008(10) -0.0042(11) -0.0049(9)
C(19) 0.0384(12) 0.0270(11) 0.0417(13) 0.0049(10) -0.0058(11) -0.0016(10)
C(20) 0.0287(10) 0.0280(11) 0.0349(11) 0.0013(9) -0.0028(9) -0.0006(9)

loop_
_atom_type_symbol
_atom_type_description
_atom_type_scat_dispersion_real
_atom_type_scat_dispersion_imag
_atom_type_scat_source
C C 0.003 0.002
;
International Tables for Crystallography
(1992, Vol. C, Tables 4.2.6.8 and 6.1.1.4)
;
H H 0.000 0.000
;
International Tables for Crystallography
(1992, Vol. C, Table 6.1.1.4)
;
Cl Cl 0.148 0.159
;
International Tables for Crystallography
(1992, Vol. C, Tables 4.2.6.8 and 6.1.1.4)
;
N N 0.006 0.003
;
International Tables for Crystallography
(1992, Vol. C, Tables 4.2.6.8 and 6.1.1.4)
;
Ti Ti 0.278 0.446
;
International Tables for Crystallography
(1992, Vol. C, Tables 4.2.6.8 and 6.1.1.4)
;

loop_
_geom_angle_atom_site_label_1
_geom_angle_atom_site_label_2
_geom_angle_atom_site_label_3
_geom_angle
_geom_angle_publ_flag
_geom_angle_site_symmetry_1
_geom_angle_site_symmetry_2
_geom_angle_site_symmetry_3
Cl(1) Ti(1) Cl(2) 105.14(2) yes . . .
Cl(1) Ti(1) N(1) 102.60(6) yes . . .
Cl(1) Ti(1) C(1) 114.22(12) yes . . .
Cl(1) Ti(1) C(2) 143.21(8) yes . . .
Cl(1) Ti(1) C(3) 123.44(8) yes . . .
Cl(1) Ti(1) C(4) 91.56(9) yes . . .
Cl(1) Ti(1) C(5) 86.27(13) yes . . .
Cl(2) Ti(1) N(1) 103.64(6) yes . . .
Cl(2) Ti(1) C(1) 85.97(11) yes . . .
Cl(2) Ti(1) C(2) 93.52(8) yes . . .
Cl(2) Ti(1) C(3) 126.68(8) yes . . .
Cl(2) Ti(1) C(4) 142.36(9) yes . . .
Cl(2) Ti(1) C(5) 113.00(13) yes . . .
N(1) Ti(1) C(1) 138.08(12) yes . . .
N(1) Ti(1) C(2) 103.37(11) yes . . .
N(1) Ti(1) C(3) 87.12(8) yes . . .
N(1) Ti(1) C(4) 105.24(13) yes . . .
N(1) Ti(1) C(5) 138.58(14) yes . . .
C(1) Ti(1) C(2) 34.77(14) yes . . .
C(1) Ti(1) C(3) 56.43(12) yes . . .
C(1) Ti(1) C(4) 56.39(15) yes . . .
C(1) Ti(1) C(5) 34.29(19) yes . . .
C(2) Ti(1) C(3) 33.97(12) yes . . .
C(2) Ti(1) C(4) 56.60(11) yes . . .
C(2) Ti(1) C(5) 57.11(15) yes . . .
C(3) Ti(1) C(4) 33.52(13) yes . . .
C(3) Ti(1) C(5) 55.82(14) yes . . .
C(4) Ti(1) C(5) 33.48(17) yes . . .
Ti(1) N(1) C(6) 159.82(15) yes . . .
C(6) N(2) C(7) 109.90(17) yes . . .
C(6) N(2) C(9) 122.05(18) yes . . .
C(7) N(2) C(9) 123.86(17) yes . . .
C(6) N(3) C(8) 109.76(18) yes . . .
C(6) N(3) C(15) 123.08(17) yes . . .
C(8) N(3) C(15) 122.46(17) yes . . .
Ti(1) C(1) C(2) 71.39(18) yes . . .
Ti(1) C(1) C(5) 72.4(2) yes . . .
C(2) C(1) C(5) 106.5(3) yes . . .
Ti(1) C(2) C(1) 73.8(2) yes . . .
Ti(1) C(2) C(3) 72.61(17) yes . . .
C(1) C(2) C(3) 106.6(3) yes . . .
Ti(1) C(3) C(2) 73.42(18) yes . . .
Ti(1) C(3) C(4) 72.6(2) yes . . .
C(2) C(3) C(4) 109.4(3) yes . . .
Ti(1) C(4) C(3) 73.84(18) yes . . .
Ti(1) C(4) C(5) 75.0(2) yes . . .
C(3) C(4) C(5) 109.6(3) yes . . .
Ti(1) C(5) C(1) 73.3(2) yes . . .
Ti(1) C(5) C(4) 71.5(2) yes . . .
C(1) C(5) C(4) 107.8(4) yes . . .
N(1) C(6) N(2) 123.37(19) yes . . .
N(1) C(6) N(3) 125.7(2) yes . . .
N(2) C(6) N(3) 110.91(17) yes . . .
N(2) C(7) C(8) 102.49(17) yes . . .
N(3) C(8) C(7) 102.00(17) yes . . .
N(2) C(9) C(10) 112.02(18) yes . . .
N(2) C(9) C(14) 110.89(18) yes . . .
C(10) C(9) C(14) 111.81(17) yes . . .
C(9) C(10) C(11) 110.37(18) yes . . .
C(10) C(11) C(12) 111.37(19) yes . . .
C(11) C(12) C(13) 111.19(18) yes . . .
C(12) C(13) C(14) 111.21(19) yes . . .
C(9) C(14) C(13) 109.31(18) yes . . .
N(3) C(15) C(16) 111.80(17) yes . . .
N(3) C(15) C(20) 112.47(18) yes . . .
C(16) C(15) C(20) 110.87(17) yes . . .
C(15) C(16) C(17) 110.02(18) yes . . .
C(16) C(17) C(18) 111.06(19) yes . . .
C(17) C(18) C(19) 111.86(19) yes . . .
C(18) C(19) C(20) 111.4(2) yes . . .
C(15) C(20) C(19) 109.87(19) yes . . .
Ti(1) C(1) H(1) 122.2 no . . .
C(2) C(1) H(1) 127.1 no . . .
C(5) C(1) H(1) 126.4 no . . .
Ti(1) C(2) H(2) 120.7 no . . .
C(1) C(2) H(2) 117.6 no . . .
C(3) C(2) H(2) 135.7 no . . .
Ti(1) C(3) H(3) 117.2 no . . .
C(2) C(3) H(3) 126.5 no . . .
C(4) C(3) H(3) 124.0 no . . .
Ti(1) C(4) H(4) 114.0 no . . .
C(3) C(4) H(4) 116.5 no . . .
C(5) C(4) H(4) 133.7 no . . .
Ti(1) C(5) H(5) 120.4 no . . .
C(1) C(5) H(5) 127.4 no . . .
C(4) C(5) H(5) 124.8 no . . .
N(2) C(7) H(6) 111.3 no . . .
N(2) C(7) H(7) 111.3 no . . .
C(8) C(7) H(6) 111.3 no . . .
C(8) C(7) H(7) 111.3 no . . .
H(6) C(7) H(7) 109.2 no . . .
N(3) C(8) H(8) 111.4 no . . .
N(3) C(8) H(9) 111.4 no . . .
C(7) C(8) H(8) 111.4 no . . .
C(7) C(8) H(9) 111.4 no . . .
H(8) C(8) H(9) 109.2 no . . .
N(2) C(9) H(10) 107.3 no . . .
C(10) C(9) H(10) 107.3 no . . .
C(14) C(9) H(10) 107.3 no . . .
C(9) C(10) H(11) 109.6 no . . .
C(9) C(10) H(12) 109.6 no . . .
C(11) C(10) H(11) 109.6 no . . .
C(11) C(10) H(12) 109.6 no . . .
H(11) C(10) H(12) 108.1 no . . .
C(10) C(11) H(13) 109.4 no . . .
C(10) C(11) H(14) 109.4 no . . .
C(12) C(11) H(13) 109.4 no . . .
C(12) C(11) H(14) 109.3 no . . .
H(13) C(11) H(14) 108.0 no . . .
C(11) C(12) H(15) 109.4 no . . .
C(11) C(12) H(16) 109.4 no . . .
C(13) C(12) H(15) 109.4 no . . .
C(13) C(12) H(16) 109.4 no . . .
H(15) C(12) H(16) 108.0 no . . .
C(12) C(13) H(17) 109.4 no . . .
C(12) C(13) H(18) 109.4 no . . .
C(14) C(13) H(17) 109.4 no . . .
C(14) C(13) H(18) 109.4 no . . .
H(17) C(13) H(18) 108.0 no . . .
C(9) C(14) H(19) 109.8 no . . .
C(9) C(14) H(20) 109.8 no . . .
C(13) C(14) H(19) 109.8 no . . .
C(13) C(14) H(20) 109.8 no . . .
H(19) C(14) H(20) 108.3 no . . .
N(3) C(15) H(21) 107.1 no . . .
C(16) C(15) H(21) 107.1 no . . .
C(20) C(15) H(21) 107.1 no . . .
C(15) C(16) H(22) 109.7 no . . .
C(15) C(16) H(23) 109.7 no . . .
C(17) C(16) H(22) 109.7 no . . .
C(17) C(16) H(23) 109.7 no . . .
H(22) C(16) H(23) 108.2 no . . .
C(16) C(17) H(24) 109.4 no . . .
C(16) C(17) H(25) 109.4 no . . .
C(18) C(17) H(24) 109.4 no . . .
C(18) C(17) H(25) 109.4 no . . .
H(24) C(17) H(25) 108.0 no . . .
C(17) C(18) H(26) 109.3 no . . .
C(17) C(18) H(27) 109.2 no . . .
C(19) C(18) H(26) 109.2 no . . .
C(19) C(18) H(27) 109.2 no . . .
H(26) C(18) H(27) 107.9 no . . .
C(18) C(19) H(28) 109.3 no . . .
C(18) C(19) H(29) 109.3 no . . .
C(20) C(19) H(28) 109.3 no . . .
C(20) C(19) H(29) 109.3 no . . .
H(28) C(19) H(29) 108.0 no . . .
C(15) C(20) H(30) 109.7 no . . .
C(15) C(20) H(31) 109.7 no . . .
C(19) C(20) H(30) 109.7 no . . .
C(19) C(20) H(31) 109.7 no . . .
H(30) C(20) H(31) 108.2 no . . .

loop_
_geom_bond_atom_site_label_1
_geom_bond_atom_site_label_2
_geom_bond_distance
_geom_bond_publ_flag
_geom_bond_site_symmetry_1
_geom_bond_site_symmetry_2
Ti(1) Cl(1) 2.3093(7) yes . .
Ti(1) Cl(2) 2.3177(7) yes . .
Ti(1) N(1) 1.7650(16) yes . .
Ti(1) C(1) 2.392(3) yes . .
Ti(1) C(2) 2.360(3) yes . .
Ti(1) C(3) 2.350(2) yes . .
Ti(1) C(4) 2.335(3) yes . .
Ti(1) C(5) 2.379(3) yes . .
N(1) C(6) 1.325(2) yes . .
N(2) C(6) 1.354(2) yes . .
N(2) C(7) 1.468(2) yes . .
N(2) C(9) 1.462(2) yes . .
N(3) C(6) 1.346(2) yes . .
N(3) C(8) 1.480(3) yes . .
N(3) C(15) 1.466(2) yes . .
C(1) C(2) 1.420(5) yes . .
C(1) C(5) 1.407(8) yes . .
C(2) C(3) 1.376(4) yes . .
C(3) C(4) 1.351(5) yes . .
C(4) C(5) 1.358(7) yes . .
C(7) C(8) 1.533(3) yes . .
C(9) C(10) 1.525(3) yes . .
C(9) C(14) 1.527(3) yes . .
C(10) C(11) 1.534(3) yes . .
C(11) C(12) 1.518(3) yes . .
C(12) C(13) 1.517(3) yes . .
C(13) C(14) 1.534(3) yes . .
C(15) C(16) 1.522(3) yes . .
C(15) C(20) 1.520(3) yes . .
C(16) C(17) 1.537(3) yes . .
C(17) C(18) 1.521(3) yes . .
C(18) C(19) 1.518(3) yes . .
C(19) C(20) 1.526(3) yes . .
C(1) H(1) 1.016 no . .
C(2) H(2) 1.006 no . .
C(3) H(3) 1.044 no . .
C(4) H(4) 1.114 no . .
C(5) H(5) 1.059 no . .
C(7) H(6) 0.990 no . .
C(7) H(7) 0.990 no . .
C(8) H(8) 0.990 no . .
C(8) H(9) 0.990 no . .
C(9) H(10) 1.000 no . .
C(10) H(11) 0.990 no . .
C(10) H(12) 0.990 no . .
C(11) H(13) 0.990 no . .
C(11) H(14) 0.990 no . .
C(12) H(15) 0.990 no . .
C(12) H(16) 0.990 no . .
C(13) H(17) 0.990 no . .
C(13) H(18) 0.990 no . .
C(14) H(19) 0.990 no . .
C(14) H(20) 0.990 no . .
C(15) H(21) 1.000 no . .
C(16) H(22) 0.990 no . .
C(16) H(23) 0.990 no . .
C(17) H(24) 0.990 no . .
C(17) H(25) 0.990 no . .
C(18) H(26) 0.990 no . .
C(18) H(27) 0.990 no . .
C(19) H(28) 0.990 no . .
C(19) H(29) 0.990 no . .
C(20) H(30) 0.990 no . .
C(20) H(31) 0.990 no . .

loop_
_geom_contact_atom_site_label_1
_geom_contact_atom_site_label_2
_geom_contact_distance
_geom_contact_publ_flag
_geom_contact_site_symmetry_1
_geom_contact_site_symmetry_2
C(5) C(11) 3.575(4) ? . 3_556
C(11) C(5) 3.575(4) ? . 3_546
Cl(1) H(2) 3.171 ? . 3_556
Cl(1) H(6) 3.255 ? . 2_456
Cl(1) H(8) 2.833 ? . 1_455
Cl(1) H(9) 2.959 ? . 2_456
Cl(1) H(20) 3.477 ? . 2_456
Cl(1) H(22) 2.971 ? . 1_455
Cl(1) H(30) 3.520 ? . 2_456
Cl(2) H(7) 2.903 ? . 1_455
Cl(2) H(8) 3.132 ? . 1_455
Cl(2) H(15) 3.235 ? . 2_446
Cl(2) H(16) 3.334 ? . 2_446
Cl(2) H(24) 3.564 ? . 3_546
Cl(2) H(28) 3.444 ? . 2_456
Cl(2) H(30) 3.163 ? . 2_456
N(1) H(9) 2.996 ? . 2_456
N(1) H(31) 3.222 ? . 2_456
C(1) H(13) 3.548 ? . 3_556
C(1) H(19) 3.399 ? . 4_555
C(1) H(20) 3.431 ? . 4_555
C(1) H(24) 3.463 ? . 3_546
C(1) H(29) 3.166 ? . 3_546
C(2) H(20) 3.068 ? . 4_555
C(2) H(25) 3.558 ? . 3_646
C(2) H(27) 3.340 ? . 3_646
C(3) H(18) 2.935 ? . 4_555
C(3) H(20) 3.209 ? . 4_555
C(3) H(25) 3.452 ? . 3_646
C(3) H(26) 3.598 ? . 3_646
C(3) H(27) 3.009 ? . 3_646
C(4) H(18) 2.736 ? . 4_555
C(5) H(13) 3.045 ? . 3_556
C(5) H(14) 3.172 ? . 3_556
C(5) H(18) 3.387 ? . 4_555
C(5) H(19) 3.393 ? . 4_555
C(6) H(9) 3.444 ? . 2_456
C(7) H(16) 3.157 ? . 2_546
C(7) H(29) 3.492 ? . 2_556
C(7) H(30) 3.253 ? . 2_556
C(8) H(30) 3.096 ? . 2_556
C(9) H(31) 3.493 ? . 2_456
C(10) H(5) 3.507 ? . 3_546
C(10) H(25) 3.349 ? . 3_646
C(11) H(5) 2.876 ? . 3_546
C(11) H(15) 3.590 ? . 2_446
C(11) H(19) 3.440 ? . 2_446
C(11) H(28) 3.183 ? . 1_545
C(12) H(7) 3.489 ? . 2_446
C(12) H(12) 3.459 ? . 2_446
C(12) H(17) 3.572 ? . 2_546
C(12) H(19) 3.512 ? . 2_446
C(12) H(28) 2.897 ? . 1_545
C(13) H(12) 3.391 ? . 2_446
C(13) H(15) 3.567 ? . 2_446
C(13) H(27) 3.085 ? . 2_456
C(13) H(28) 3.529 ? . 2_456
C(14) H(27) 3.118 ? . 2_456
C(17) H(1) 3.257 ? . 3_556
C(17) H(3) 3.392 ? . 3_656
C(17) H(11) 3.578 ? . 3_656
C(18) H(1) 3.239 ? . 3_556
C(18) H(3) 3.028 ? . 3_656
C(18) H(13) 3.384 ? . 1_565
C(18) H(17) 3.176 ? . 2_556
C(18) H(20) 3.369 ? . 2_556
C(19) H(1) 3.177 ? . 3_556
C(19) H(6) 3.236 ? . 2_456
C(19) H(13) 3.054 ? . 1_565
C(19) H(15) 3.379 ? . 1_565
C(19) H(16) 3.494 ? . 1_565
C(19) H(17) 3.281 ? . 2_556
C(20) H(6) 3.457 ? . 2_456
C(20) H(10) 3.534 ? . 2_556
H(1) C(17) 3.257 ? . 3_546
H(1) C(18) 3.239 ? . 3_546
H(1) C(19) 3.177 ? . 3_546
H(1) H(4) 3.119 ? . 3_546
H(1) H(13) 3.422 ? . 3_556
H(1) H(21) 3.553 ? . 3_546
H(1) H(24) 2.493 ? . 3_546
H(1) H(26) 2.917 ? . 3_546
H(1) H(29) 2.381 ? . 3_546
H(2) Cl(1) 3.171 ? . 3_546
H(2) H(4) 3.453 ? . 3_546
H(2) H(5) 2.965 ? . 3_546
H(2) H(20) 3.272 ? . 4_555
H(2) H(22) 3.277 ? . 3_646
H(2) H(25) 3.202 ? . 3_646
H(2) H(27) 3.358 ? . 3_646
H(3) C(17) 3.392 ? . 3_646
H(3) C(18) 3.028 ? . 3_646
H(3) H(18) 3.129 ? . 4_555
H(3) H(20) 3.570 ? . 4_555
H(3) H(25) 2.799 ? . 3_646
H(3) H(26) 2.777 ? . 3_646
H(3) H(27) 2.601 ? . 3_646
H(4) H(1) 3.119 ? . 3_556
H(4) H(2) 3.453 ? . 3_556
H(4) H(18) 2.800 ? . 4_555
H(5) C(10) 3.507 ? . 3_556
H(5) C(11) 2.876 ? . 3_556
H(5) H(2) 2.965 ? . 3_556
H(5) H(11) 3.086 ? . 3_556
H(5) H(13) 2.359 ? . 3_556
H(5) H(14) 2.617 ? . 3_556
H(5) H(22) 3.521 ? . 1_455
H(5) H(26) 3.461 ? . 3_546
H(6) Cl(1) 3.255 ? . 2_556
H(6) C(19) 3.236 ? . 2_556
H(6) C(20) 3.457 ? . 2_556
H(6) H(16) 2.938 ? . 2_546
H(6) H(28) 3.296 ? . 2_556
H(6) H(29) 2.592 ? . 2_556
H(6) H(30) 2.855 ? . 2_556
H(7) Cl(2) 2.903 ? . 1_655
H(7) C(12) 3.489 ? . 2_546
H(7) H(16) 2.535 ? . 2_546
H(7) H(25) 3.514 ? . 3_646
H(7) H(30) 3.369 ? . 2_556
H(8) Cl(1) 2.833 ? . 1_655
H(8) Cl(2) 3.132 ? . 1_655
H(8) H(30) 2.819 ? . 2_556
H(9) Cl(1) 2.959 ? . 2_556
H(9) N(1) 2.996 ? . 2_556
H(9) C(6) 3.444 ? . 2_556
H(9) H(21) 3.506 ? . 2_556
H(9) H(30) 2.893 ? . 2_556
H(10) C(20) 3.534 ? . 2_456
H(10) H(27) 3.573 ? . 2_456
H(10) H(28) 3.187 ? . 2_456
H(10) H(31) 2.775 ? . 2_456
H(11) C(17) 3.578 ? . 3_646
H(11) H(5) 3.086 ? . 3_546
H(11) H(25) 2.649 ? . 3_646
H(12) C(12) 3.459 ? . 2_546
H(12) C(13) 3.391 ? . 2_546
H(12) H(16) 2.735 ? . 2_546
H(12) H(17) 2.893 ? . 2_546
H(12) H(18) 3.347 ? . 2_546
H(12) H(25) 3.146 ? . 3_646
H(13) C(1) 3.548 ? . 3_546
H(13) C(5) 3.045 ? . 3_546
H(13) C(18) 3.384 ? . 1_545
H(13) C(19) 3.054 ? . 1_545
H(13) H(1) 3.422 ? . 3_546
H(13) H(5) 2.359 ? . 3_546
H(13) H(17) 3.445 ? . 2_546
H(13) H(19) 3.438 ? . 2_446
H(13) H(26) 2.799 ? . 1_545
H(13) H(28) 2.577 ? . 1_545
H(13) H(29) 2.875 ? . 1_545
H(14) C(5) 3.172 ? . 3_546
H(14) H(5) 2.617 ? . 3_546
H(14) H(15) 2.738 ? . 2_446
H(14) H(18) 3.595 ? . 2_446
H(14) H(19) 2.899 ? . 2_446
H(15) Cl(2) 3.235 ? . 2_546
H(15) C(11) 3.590 ? . 2_546
H(15) C(13) 3.567 ? . 2_546
H(15) C(19) 3.379 ? . 1_545
H(15) H(14) 2.738 ? . 2_546
H(15) H(16) 3.480 ? . 2_546
H(15) H(17) 2.707 ? . 2_546
H(15) H(28) 2.421 ? . 1_545
H(16) Cl(2) 3.334 ? . 2_546
H(16) C(7) 3.157 ? . 2_446
H(16) C(19) 3.494 ? . 1_545
H(16) H(6) 2.938 ? . 2_446
H(16) H(7) 2.535 ? . 2_446
H(16) H(12) 2.735 ? . 2_446
H(16) H(15) 3.480 ? . 2_446
H(16) H(19) 2.794 ? . 2_446
H(16) H(28) 2.772 ? . 1_545
H(16) H(29) 3.312 ? . 1_545
H(17) C(12) 3.572 ? . 2_446
H(17) C(18) 3.176 ? . 2_456
H(17) C(19) 3.281 ? . 2_456
H(17) H(12) 2.893 ? . 2_446
H(17) H(13) 3.445 ? . 2_446
H(17) H(15) 2.707 ? . 2_446
H(17) H(26) 3.205 ? . 2_456
H(17) H(27) 2.622 ? . 2_456
H(17) H(28) 2.599 ? . 2_456
H(18) C(3) 2.935 ? . 4_554
H(18) C(4) 2.736 ? . 4_554
H(18) C(5) 3.387 ? . 4_554
H(18) H(3) 3.129 ? . 4_554
H(18) H(4) 2.800 ? . 4_554
H(18) H(12) 3.347 ? . 2_446
H(18) H(14) 3.595 ? . 2_546
H(18) H(27) 3.080 ? . 2_456
H(19) C(1) 3.399 ? . 4_554
H(19) C(5) 3.393 ? . 4_554
H(19) C(11) 3.440 ? . 2_546
H(19) C(12) 3.512 ? . 2_546
H(19) H(13) 3.438 ? . 2_546
H(19) H(14) 2.899 ? . 2_546
H(19) H(16) 2.794 ? . 2_546
H(20) Cl(1) 3.477 ? . 2_556
H(20) C(1) 3.431 ? . 4_554
H(20) C(2) 3.068 ? . 4_554
H(20) C(3) 3.209 ? . 4_554
H(20) C(18) 3.369 ? . 2_456
H(20) H(2) 3.272 ? . 4_554
H(20) H(3) 3.570 ? . 4_554
H(20) H(27) 2.412 ? . 2_456
H(20) H(31) 3.184 ? . 2_456
H(21) H(1) 3.553 ? . 3_556
H(21) H(9) 3.506 ? . 2_456
H(22) Cl(1) 2.971 ? . 1_655
H(22) H(2) 3.277 ? . 3_656
H(22) H(5) 3.521 ? . 1_655
H(23) H(26) 2.925 ? . 3_646
H(24) Cl(2) 3.564 ? . 3_556
H(24) C(1) 3.463 ? . 3_556
H(24) H(1) 2.493 ? . 3_556
H(25) C(2) 3.558 ? . 3_656
H(25) C(3) 3.452 ? . 3_656
H(25) C(10) 3.349 ? . 3_656
H(25) H(2) 3.202 ? . 3_656
H(25) H(3) 2.799 ? . 3_656
H(25) H(7) 3.514 ? . 3_656
H(25) H(11) 2.649 ? . 3_656
H(25) H(12) 3.146 ? . 3_656
H(26) C(3) 3.598 ? . 3_656
H(26) H(1) 2.917 ? . 3_556
H(26) H(3) 2.777 ? . 3_656
H(26) H(5) 3.461 ? . 3_556
H(26) H(13) 2.799 ? . 1_565
H(26) H(17) 3.205 ? . 2_556
H(26) H(23) 2.925 ? . 3_656
H(27) C(2) 3.340 ? . 3_656
H(27) C(3) 3.009 ? . 3_656
H(27) C(13) 3.085 ? . 2_556
H(27) C(14) 3.118 ? . 2_556
H(27) H(2) 3.358 ? . 3_656
H(27) H(3) 2.601 ? . 3_656
H(27) H(10) 3.573 ? . 2_556
H(27) H(17) 2.622 ? . 2_556
H(27) H(18) 3.080 ? . 2_556
H(27) H(20) 2.412 ? . 2_556
H(28) Cl(2) 3.444 ? . 2_556
H(28) C(11) 3.183 ? . 1_565
H(28) C(12) 2.897 ? . 1_565
H(28) C(13) 3.529 ? . 2_556
H(28) H(6) 3.296 ? . 2_456
H(28) H(10) 3.187 ? . 2_556
H(28) H(13) 2.577 ? . 1_565
H(28) H(15) 2.421 ? . 1_565
H(28) H(16) 2.772 ? . 1_565
H(28) H(17) 2.599 ? . 2_556
H(29) C(1) 3.166 ? . 3_556
H(29) C(7) 3.492 ? . 2_456
H(29) H(1) 2.381 ? . 3_556
H(29) H(6) 2.592 ? . 2_456
H(29) H(13) 2.875 ? . 1_565
H(29) H(16) 3.312 ? . 1_565
H(30) Cl(1) 3.520 ? . 2_556
H(30) Cl(2) 3.163 ? . 2_556
H(30) C(7) 3.253 ? . 2_456
H(30) C(8) 3.096 ? . 2_456
H(30) H(6) 2.855 ? . 2_456
H(30) H(7) 3.369 ? . 2_456
H(30) H(8) 2.819 ? . 2_456
H(30) H(9) 2.893 ? . 2_456
H(31) N(1) 3.222 ? . 2_556
H(31) C(9) 3.493 ? . 2_556
H(31) H(10) 2.775 ? . 2_556
H(31) H(20) 3.184 ? . 2_556

loop_
_geom_torsion_atom_site_label_1
_geom_torsion_atom_site_label_2
_geom_torsion_atom_site_label_3
_geom_torsion_atom_site_label_4
_geom_torsion
_geom_torsion_publ_flag
_geom_torsion_site_symmetry_1
_geom_torsion_site_symmetry_2
_geom_torsion_site_symmetry_3
_geom_torsion_site_symmetry_4
Cl(1) Ti(1) N(1) C(6) 130.1(4) ? . . . .
Cl(1) Ti(1) C(1) C(2) -153.12(19) ? . . . .
Cl(1) Ti(1) C(1) C(5) -38.2(2) ? . . . .
Cl(1) Ti(1) C(2) C(1) 43.5(3) ? . . . .
Cl(1) Ti(1) C(2) C(3) -70.2(2) ? . . . .
Cl(1) Ti(1) C(3) C(2) 137.52(17) ? . . . .
Cl(1) Ti(1) C(3) C(4) 20.3(2) ? . . . .
Cl(1) Ti(1) C(4) C(3) -163.1(2) ? . . . .
Cl(1) Ti(1) C(4) C(5) 80.8(2) ? . . . .
Cl(1) Ti(1) C(5) C(1) 145.6(2) ? . . . .
Cl(1) Ti(1) C(5) C(4) -98.5(2) ? . . . .
Cl(2) Ti(1) N(1) C(6) -120.6(4) ? . . . .
Cl(2) Ti(1) C(1) C(2) 102.1(2) ? . . . .
Cl(2) Ti(1) C(1) C(5) -143.0(2) ? . . . .
Cl(2) Ti(1) C(2) C(1) -77.8(2) ? . . . .
Cl(2) Ti(1) C(2) C(3) 168.49(18) ? . . . .
Cl(2) Ti(1) C(3) C(2) -14.4(2) ? . . . .
Cl(2) Ti(1) C(3) C(4) -131.6(2) ? . . . .
Cl(2) Ti(1) C(4) C(3) 79.3(2) ? . . . .
Cl(2) Ti(1) C(4) C(5) -36.8(3) ? . . . .
Cl(2) Ti(1) C(5) C(1) 40.7(2) ? . . . .
Cl(2) Ti(1) C(5) C(4) 156.6(2) ? . . . .
N(1) Ti(1) C(1) C(2) -3.9(3) ? . . . .
N(1) Ti(1) C(1) C(5) 111.0(3) ? . . . .
C(1) Ti(1) N(1) C(6) -21.3(5) ? . . . .
N(1) Ti(1) C(2) C(1) 177.3(2) ? . . . .
N(1) Ti(1) C(2) C(3) 63.57(19) ? . . . .
C(2) Ti(1) N(1) C(6) -23.6(5) ? . . . .
N(1) Ti(1) C(3) C(2) -119.3(2) ? . . . .
N(1) Ti(1) C(3) C(4) 123.5(2) ? . . . .
C(3) Ti(1) N(1) C(6) 6.5(5) ? . . . .
N(1) Ti(1) C(4) C(3) -59.6(2) ? . . . .
N(1) Ti(1) C(4) C(5) -175.7(2) ? . . . .
C(4) Ti(1) N(1) C(6) 35.0(5) ? . . . .
N(1) Ti(1) C(5) C(1) -109.5(2) ? . . . .
N(1) Ti(1) C(5) C(4) 6.3(4) ? . . . .
C(5) Ti(1) N(1) C(6) 31.4(5) ? . . . .
C(1) Ti(1) C(2) C(3) -113.7(3) ? . . . .
C(2) Ti(1) C(1) C(5) 114.9(3) ? . . . .
C(1) Ti(1) C(3) C(2) 38.8(2) ? . . . .
C(1) Ti(1) C(3) C(4) -78.4(2) ? . . . .
C(3) Ti(1) C(1) C(2) -37.9(2) ? . . . .
C(3) Ti(1) C(1) C(5) 77.1(2) ? . . . .
C(1) Ti(1) C(4) C(3) 78.5(2) ? . . . .
C(1) Ti(1) C(4) C(5) -37.5(2) ? . . . .
C(4) Ti(1) C(1) C(2) -78.4(2) ? . . . .
C(4) Ti(1) C(1) C(5) 36.6(2) ? . . . .
C(1) Ti(1) C(5) C(4) 115.9(4) ? . . . .
C(5) Ti(1) C(1) C(2) -114.9(3) ? . . . .
C(2) Ti(1) C(3) C(4) -117.2(3) ? . . . .
C(3) Ti(1) C(2) C(1) 113.7(3) ? . . . .
C(2) Ti(1) C(4) C(3) 36.5(2) ? . . . .
C(2) Ti(1) C(4) C(5) -79.5(3) ? . . . .
C(4) Ti(1) C(2) C(1) 77.7(2) ? . . . .
C(4) Ti(1) C(2) C(3) -36.0(2) ? . . . .
C(2) Ti(1) C(5) C(1) -38.0(2) ? . . . .
C(2) Ti(1) C(5) C(4) 77.9(2) ? . . . .
C(5) Ti(1) C(2) C(1) 37.5(2) ? . . . .
C(5) Ti(1) C(2) C(3) -76.3(2) ? . . . .
C(3) Ti(1) C(4) C(5) -116.0(3) ? . . . .
C(4) Ti(1) C(3) C(2) 117.2(3) ? . . . .
C(3) Ti(1) C(5) C(1) -79.0(2) ? . . . .
C(3) Ti(1) C(5) C(4) 36.9(2) ? . . . .
C(5) Ti(1) C(3) C(2) 80.4(2) ? . . . .
C(5) Ti(1) C(3) C(4) -36.8(2) ? . . . .
C(4) Ti(1) C(5) C(1) -115.9(4) ? . . . .
C(5) Ti(1) C(4) C(3) 116.0(3) ? . . . .
Ti(1) N(1) C(6) N(2) 113.7(4) ? . . . .
Ti(1) N(1) C(6) N(3) -65.4(5) ? . . . .
C(6) N(2) C(7) C(8) -18.0(2) ? . . . .
C(7) N(2) C(6) N(1) -172.7(2) ? . . . .
C(7) N(2) C(6) N(3) 6.6(2) ? . . . .
C(6) N(2) C(9) C(10) -86.3(2) ? . . . .
C(6) N(2) C(9) C(14) 148.0(2) ? . . . .
C(9) N(2) C(6) N(1) -14.9(3) ? . . . .
C(9) N(2) C(6) N(3) 164.36(19) ? . . . .
C(7) N(2) C(9) C(10) 68.3(2) ? . . . .
C(7) N(2) C(9) C(14) -57.4(2) ? . . . .
C(9) N(2) C(7) C(8) -175.3(2) ? . . . .
C(6) N(3) C(8) C(7) -19.1(2) ? . . . .
C(8) N(3) C(6) N(1) -172.1(2) ? . . . .
C(8) N(3) C(6) N(2) 8.6(2) ? . . . .
C(6) N(3) C(15) C(16) 131.5(2) ? . . . .
C(6) N(3) C(15) C(20) -103.0(2) ? . . . .
C(15) N(3) C(6) N(1) -16.0(3) ? . . . .
C(15) N(3) C(6) N(2) 164.79(19) ? . . . .
C(8) N(3) C(15) C(16) -75.3(2) ? . . . .
C(8) N(3) C(15) C(20) 50.2(2) ? . . . .
C(15) N(3) C(8) C(7) -175.41(19) ? . . . .
Ti(1) C(1) C(2) C(3) 65.7(2) ? . . . .
Ti(1) C(1) C(5) C(4) -63.6(2) ? . . . .
C(2) C(1) C(5) Ti(1) 63.7(2) ? . . . .
C(2) C(1) C(5) C(4) 0.0(3) ? . . . .
C(5) C(1) C(2) Ti(1) -64.3(2) ? . . . .
C(5) C(1) C(2) C(3) 1.4(3) ? . . . .
Ti(1) C(2) C(3) C(4) 64.2(2) ? . . . .
C(1) C(2) C(3) Ti(1) -66.6(2) ? . . . .
C(1) C(2) C(3) C(4) -2.4(3) ? . . . .
Ti(1) C(3) C(4) C(5) 67.1(2) ? . . . .
C(2) C(3) C(4) Ti(1) -64.7(2) ? . . . .
C(2) C(3) C(4) C(5) 2.4(3) ? . . . .
Ti(1) C(4) C(5) C(1) 64.9(2) ? . . . .
C(3) C(4) C(5) Ti(1) -66.4(2) ? . . . .
C(3) C(4) C(5) C(1) -1.5(3) ? . . . .
N(2) C(7) C(8) N(3) 21.3(2) ? . . . .
N(2) C(9) C(10) C(11) 178.49(17) ? . . . .
N(2) C(9) C(14) C(13) -176.92(17) ? . . . .
C(10) C(9) C(14) C(13) 57.3(2) ? . . . .
C(14) C(9) C(10) C(11) -56.3(2) ? . . . .
C(9) C(10) C(11) C(12) 54.8(2) ? . . . .
C(10) C(11) C(12) C(13) -55.5(2) ? . . . .
C(11) C(12) C(13) C(14) 57.0(2) ? . . . .
C(12) C(13) C(14) C(9) -57.2(2) ? . . . .
N(3) C(15) C(16) C(17) -175.04(17) ? . . . .
N(3) C(15) C(20) C(19) 175.08(18) ? . . . .
C(16) C(15) C(20) C(19) -58.9(2) ? . . . .
C(20) C(15) C(16) C(17) 58.6(2) ? . . . .
C(15) C(16) C(17) C(18) -55.7(2) ? . . . .
C(16) C(17) C(18) C(19) 54.0(2) ? . . . .
C(17) C(18) C(19) C(20) -54.7(2) ? . . . .
C(18) C(19) C(20) C(15) 56.5(2) ? . . . .
